data_7200696
loop_
_publ_author_name
'Wang, Ruiyao'
'Pellerin, Christian'
'Lebel, Olivier'

_publ_section_title
;
 Role of hydrogen bonding in the formation of glasses by small
 molecules: a triazine case study
;
_journal_issue 18
_journal_name_full 'Journal of Materials Chemistry'
_journal_page_first 2747
_journal_paper_doi 10.1039/b820294j
_journal_volume 19
_journal_year 2009
_chemical_formula_sum 'C20 H21 N3 O3'
_chemical_formula_weight 351.40
_chemical_name_systematic
;
?
;
_space_group_IT_number 2
_symmetry_cell_setting triclinic
_symmetry_space_group_name_Hall '-P 1'
_symmetry_space_group_name_H-M 'P -1'
_atom_sites_solution_hydrogens geom
_atom_sites_solution_primary direct
_atom_sites_solution_secondary difmap
_audit_creation_method SHELXL-97
_cell_angle_alpha 100.4910(10)
_cell_angle_beta 100.3680(10)
_cell_angle_gamma 106.0730(10)
_cell_formula_units_Z 4
_cell_length_a 8.4082(6)
_cell_length_b 15.0816(11)
_cell_length_c 16.0829(12)
_cell_measurement_reflns_used 5506
_cell_measurement_temperature 298(2)
_cell_measurement_theta_max 0.00
_cell_measurement_theta_min 0.00
_cell_volume 1868.8(2)
_computing_cell_refinement 'Bruker SMART'
_computing_data_collection 'Bruker SMART'
_computing_data_reduction 'Bruker SAINT'
_computing_molecular_graphics 'Bruker SHELXTL'
_computing_publication_material 'Bruker SHELXTL'
_computing_structure_refinement 'SHELXL-97 (Sheldrick, 1997)'
_computing_structure_solution 'SHELXS-97 (Sheldrick, 1990)'
_diffrn_ambient_temperature 298(2)
_diffrn_measured_fraction_theta_full 0.995
_diffrn_measured_fraction_theta_max 0.995
_diffrn_measurement_device_type 'CCD area detector'
_diffrn_measurement_method 'phi and omega scans'
_diffrn_radiation_monochromator graphite
_diffrn_radiation_source 'fine-focus sealed tube'
_diffrn_radiation_type MoK\a
_diffrn_radiation_wavelength 0.71073
_diffrn_reflns_av_R_equivalents 0.0233
_diffrn_reflns_av_sigmaI/netI 0.0278
_diffrn_reflns_limit_h_max 10
_diffrn_reflns_limit_h_min -10
_diffrn_reflns_limit_k_max 18
_diffrn_reflns_limit_k_min -18
_diffrn_reflns_limit_l_max 19
_diffrn_reflns_limit_l_min -19
_diffrn_reflns_number 19775
_diffrn_reflns_theta_full 26.00
_diffrn_reflns_theta_max 26.00
_diffrn_reflns_theta_min 1.33
_exptl_absorpt_coefficient_mu 0.085
_exptl_absorpt_correction_T_max 0.9905
_exptl_absorpt_correction_T_min 0.9694
_exptl_absorpt_correction_type multi-scan
_exptl_crystal_colour colourless
_exptl_crystal_density_diffrn 1.249
_exptl_crystal_density_method 'not measured'
_exptl_crystal_description plate
_exptl_crystal_F_000 744
_exptl_crystal_size_max 0.37
_exptl_crystal_size_mid 0.35
_exptl_crystal_size_min 0.11
_refine_diff_density_max 0.177
_refine_diff_density_min -0.158
_refine_diff_density_rms 0.029
_refine_ls_extinction_coef 0.0082(10)
_refine_ls_extinction_expression Fc^*^=kFc[1+0.001xFc^2^\l^3^/sin(2\q)]^-1/4^
_refine_ls_extinction_method SHELXL
_refine_ls_goodness_of_fit_ref 1.038
_refine_ls_hydrogen_treatment constr
_refine_ls_matrix_type full
_refine_ls_number_parameters 480
_refine_ls_number_reflns 7314
_refine_ls_number_restraints 0
_refine_ls_restrained_S_all 1.038
_refine_ls_R_factor_all 0.0635
_refine_ls_R_factor_gt 0.0401
_refine_ls_shift/su_max 0.001
_refine_ls_shift/su_mean 0.000
_refine_ls_structure_factor_coef Fsqd
_refine_ls_weighting_details 'calc w=1/[\s^2^(Fo^2^)+(0.0553P)^2^+0.2603P] where P=(Fo^2^+2Fc^2^)/3'
_refine_ls_weighting_scheme calc
_refine_ls_wR_factor_gt 0.1047
_refine_ls_wR_factor_ref 0.1198
_reflns_number_gt 5049
_reflns_number_total 7314
_reflns_threshold_expression >2sigma(I)
_cod_data_source_file b820294j.txt
_cod_data_source_block ol01
_cod_depositor_comments
;
The following automatic conversions were performed:
'_symmetry_cell_setting' value 'Triclinic' changed to 'triclinic'
according to '/home/saulius/struct/CIF-dictionaries/cif_core.dic'
dictionary named 'cif_core.dic' version 2.4.1 from
2010-06-29.

'_exptl_absorpt_correction_type' value 'Multi-scan' changed
to 'multi-scan' according to
'/home/saulius/struct/CIF-dictionaries/cif_core.dic' dictionary named
'cif_core.dic' version 2.4.1 from 2010-06-29.

Automatic conversion script
Id: cif_fix_enum 1527 2010-12-29 10:47:43Z saulius 
;
_cod_original_sg_symbol_H-M P-1
_cod_database_code 7200696

loop_
_symmetry_equiv_pos_as_xyz
'x, y, z'
'-x, -y, -z'

loop_
_atom_site_label
_atom_site_type_symbol
_atom_site_fract_x
_atom_site_fract_y
_atom_site_fract_z
_atom_site_U_iso_or_equiv
_atom_site_adp_type
_atom_site_occupancy
_atom_site_symmetry_multiplicity
_atom_site_calc_flag
_atom_site_refinement_flags
_atom_site_disorder_assembly
_atom_site_disorder_group
O1 O 0.21128(14) 0.87905(8) 0.82170(8) 0.0571(3) Uani 1 1 d . . .
O2 O 0.61329(15) 0.80757(9) 0.99795(8) 0.0619(3) Uani 1 1 d . . .
O3 O 0.75455(15) 1.08046(8) 0.91073(8) 0.0581(3) Uani 1 1 d . . .
O4 O -0.28818(15) 0.54384(8) 0.56022(8) 0.0559(3) Uani 1 1 d . . .
O5 O 0.17902(16) 0.73072(8) 0.50105(8) 0.0597(3) Uani 1 1 d . . .
O6 O -0.15078(15) 0.45705(9) 0.30603(8) 0.0605(3) Uani 1 1 d . . .
N1 N 0.40280(17) 0.84124(9) 0.90959(9) 0.0468(3) Uani 1 1 d . . .
N2 N 0.69031(17) 0.94368(10) 0.95784(9) 0.0490(3) Uani 1 1 d . . .
N3 N 0.48457(17) 0.98561(9) 0.86434(9) 0.0468(3) Uani 1 1 d . . .
N4 N -0.04817(18) 0.64151(9) 0.53430(9) 0.0486(3) Uani 1 1 d . . .
N5 N -0.22221(17) 0.49453(9) 0.43569(9) 0.0484(3) Uani 1 1 d . . .
N6 N 0.01226(17) 0.59430(10) 0.39742(9) 0.0502(3) Uani 1 1 d . . .
C1 C 0.3743(2) 0.90548(11) 0.86665(10) 0.0438(4) Uani 1 1 d . . .
C2 C 0.5634(2) 0.86568(12) 0.95281(10) 0.0457(4) Uani 1 1 d . . .
C3 C 0.6411(2) 1.00016(11) 0.91191(10) 0.0448(4) Uani 1 1 d . . .
C12 C 0.1532(2) 0.93383(12) 0.76781(11) 0.0474(4) Uani 1 1 d . . .
C17 C 0.1628(2) 1.02624(13) 0.80165(12) 0.0536(4) Uani 1 1 d . . .
H5 H 0.2172 1.0563 0.8597 0.064 Uiso 1 1 calc R . .
C16 C 0.0901(2) 1.07379(13) 0.74764(12) 0.0546(4) Uani 1 1 d . . .
C15 C 0.0089(2) 1.02553(14) 0.66204(13) 0.0586(5) Uani 1 1 d . . .
H7 H -0.0401 1.0571 0.6255 0.070 Uiso 1 1 calc R . .
C14 C -0.0024(2) 0.93169(13) 0.62832(11) 0.0547(4) Uani 1 1 d . . .
C13 C 0.0735(2) 0.88588(13) 0.68326(11) 0.0508(4) Uani 1 1 d . . .
H9 H 0.0702 0.8235 0.6628 0.061 Uiso 1 1 calc R . .
C19 C 0.0969(3) 1.17509(15) 0.78102(15) 0.0820(7) Uani 1 1 d . . .
H10A H -0.0107 1.1759 0.7928 0.123 Uiso 1 1 calc R . .
H10B H 0.1200 1.2100 0.7379 0.123 Uiso 1 1 calc R . .
H10C H 0.1857 1.2040 0.8336 0.123 Uiso 1 1 calc R . .
C18 C -0.0989(3) 0.88013(16) 0.53645(13) 0.0796(6) Uani 1 1 d . . .
H11A H -0.1964 0.8290 0.5370 0.119 Uiso 1 1 calc R . .
H11B H -0.0260 0.8548 0.5065 0.119 Uiso 1 1 calc R . .
H11C H -0.1360 0.9235 0.5071 0.119 Uiso 1 1 calc R . .
C4 C 0.4883(2) 0.72416(12) 1.00097(12) 0.0530(4) Uani 1 1 d . . .
C9 C 0.4650(2) 0.64088(13) 0.94212(12) 0.0579(5) Uani 1 1 d . . .
H13 H 0.5269 0.6402 0.8997 0.070 Uiso 1 1 calc R . .
C8 C 0.3477(2) 0.55736(13) 0.94648(13) 0.0598(5) Uani 1 1 d . . .
C7 C 0.2602(3) 0.56201(14) 1.01111(13) 0.0630(5) Uani 1 1 d . . .
H15 H 0.1813 0.5065 1.0144 0.076 Uiso 1 1 calc R . .
C6 C 0.2855(2) 0.64619(15) 1.07137(13) 0.0627(5) Uani 1 1 d . . .
C5 C 0.4020(2) 0.72847(13) 1.06542(13) 0.0589(5) Uani 1 1 d . . .
H17 H 0.4216 0.7861 1.1047 0.071 Uiso 1 1 calc R . .
C11 C 0.3173(3) 0.46470(15) 0.88167(16) 0.0862(7) Uani 1 1 d . . .
H18A H 0.2789 0.4126 0.9075 0.129 Uiso 1 1 calc R . .
H18B H 0.4216 0.4639 0.8657 0.129 Uiso 1 1 calc R . .
H18C H 0.2319 0.4587 0.8306 0.129 Uiso 1 1 calc R . .
C10 C 0.1869(3) 0.6492(2) 1.14084(17) 0.0994(8) Uani 1 1 d . . .
H19A H 0.2182 0.7135 1.1748 0.149 Uiso 1 1 calc R . .
H19B H 0.2128 0.6095 1.1781 0.149 Uiso 1 1 calc R . .
H19C H 0.0668 0.6266 1.1139 0.149 Uiso 1 1 calc R . .
C20 C 0.9243(2) 1.10441(16) 0.96483(15) 0.0758(6) Uani 1 1 d . . .
H20A H 0.9185 1.1054 1.0240 0.114 Uiso 1 1 calc R . .
H20B H 0.9919 1.1660 0.9620 0.114 Uiso 1 1 calc R . .
H20C H 0.9756 1.0578 0.9445 0.114 Uiso 1 1 calc R . .
C22 C 0.0433(2) 0.65121(11) 0.47487(11) 0.0465(4) Uani 1 1 d . . .
C21 C -0.1796(2) 0.56243(11) 0.50896(11) 0.0449(4) Uani 1 1 d . . .
C23 C -0.1221(2) 0.51619(12) 0.38288(11) 0.0467(4) Uani 1 1 d . . .
C32 C 0.2927(2) 0.75124(12) 0.44671(11) 0.0484(4) Uani 1 1 d . . .
C33 C 0.3205(2) 0.83767(12) 0.42695(12) 0.0571(5) Uani 1 1 d . . .
H25 H 0.2619 0.8781 0.4465 0.069 Uiso 1 1 calc R . .
C34 C 0.4366(2) 0.86511(13) 0.37761(13) 0.0594(5) Uani 1 1 d . . .
C35 C 0.5214(2) 0.80307(14) 0.35059(12) 0.0587(5) Uani 1 1 d . . .
H27 H 0.5990 0.8202 0.3172 0.070 Uiso 1 1 calc R . .
C36 C 0.4943(2) 0.71589(13) 0.37184(12) 0.0558(4) Uani 1 1 d . . .
C37 C 0.3787(2) 0.69038(12) 0.42149(12) 0.0530(4) Uani 1 1 d . . .
H29 H 0.3598 0.6328 0.4374 0.064 Uiso 1 1 calc R . .
C38 C 0.4689(4) 0.96009(17) 0.35352(19) 0.0978(8) Uani 1 1 d . . .
H30A H 0.5842 0.9823 0.3481 0.147 Uiso 1 1 calc R . .
H30B H 0.4512 1.0055 0.3982 0.147 Uiso 1 1 calc R . .
H30C H 0.3916 0.9526 0.2990 0.147 Uiso 1 1 calc R . .
C39 C 0.5889(3) 0.64995(17) 0.34110(18) 0.0914(7) Uani 1 1 d . . .
H31A H 0.7095 0.6818 0.3621 0.137 Uiso 1 1 calc R . .
H31B H 0.5597 0.6319 0.2785 0.137 Uiso 1 1 calc R . .
H31C H 0.5577 0.5941 0.3630 0.137 Uiso 1 1 calc R . .
C24 C -0.2609(2) 0.61239(11) 0.63848(11) 0.0480(4) Uani 1 1 d . . .
C29 C -0.1818(2) 0.59903(13) 0.71487(13) 0.0562(5) Uani 1 1 d . . .
H33 H -0.1443 0.5465 0.7149 0.067 Uiso 1 1 calc R . .
C28 C -0.1578(2) 0.66433(14) 0.79232(12) 0.0586(5) Uani 1 1 d . . .
C27 C -0.2184(2) 0.74013(13) 0.78962(12) 0.0561(5) Uani 1 1 d . . .
H35 H -0.2030 0.7842 0.8415 0.067 Uiso 1 1 calc R . .
C26 C -0.3014(2) 0.75292(12) 0.71234(12) 0.0520(4) Uani 1 1 d . . .
C25 C -0.3230(2) 0.68719(12) 0.63554(12) 0.0509(4) Uani 1 1 d . . .
H37 H -0.3788 0.6936 0.5826 0.061 Uiso 1 1 calc R . .
C31 C -0.0609(4) 0.65416(19) 0.87728(15) 0.0961(8) Uani 1 1 d . . .
H38A H 0.0525 0.6988 0.8935 0.144 Uiso 1 1 calc R . .
H38B H -0.0551 0.5906 0.8700 0.144 Uiso 1 1 calc R . .
H38C H -0.1188 0.6667 0.9222 0.144 Uiso 1 1 calc R . .
C30 C -0.3673(3) 0.83586(14) 0.71137(15) 0.0766(6) Uani 1 1 d . . .
H39A H -0.4075 0.8378 0.6522 0.115 Uiso 1 1 calc R . .
H39B H -0.2771 0.8939 0.7415 0.115 Uiso 1 1 calc R . .
H39C H -0.4594 0.8289 0.7399 0.115 Uiso 1 1 calc R . .
C40 C -0.2810(3) 0.36581(15) 0.28732(14) 0.0775(6) Uani 1 1 d . . .
H40A H -0.2568 0.3339 0.3322 0.116 Uiso 1 1 calc R . .
H40B H -0.2829 0.3279 0.2321 0.116 Uiso 1 1 calc R . .
H40C H -0.3901 0.3749 0.2853 0.116 Uiso 1 1 calc R . .

loop_
_atom_site_aniso_label
_atom_site_aniso_U_11
_atom_site_aniso_U_22
_atom_site_aniso_U_33
_atom_site_aniso_U_23
_atom_site_aniso_U_13
_atom_site_aniso_U_12
O1 0.0457(7) 0.0560(7) 0.0664(8) 0.0278(6) 0.0007(6) 0.0112(6)
O2 0.0508(7) 0.0572(7) 0.0737(8) 0.0297(7) -0.0012(6) 0.0123(6)
O3 0.0487(7) 0.0511(7) 0.0725(8) 0.0190(6) 0.0173(6) 0.0089(6)
O4 0.0616(7) 0.0434(7) 0.0636(8) 0.0073(6) 0.0322(6) 0.0113(6)
O5 0.0622(8) 0.0502(7) 0.0602(8) 0.0074(6) 0.0267(6) 0.0046(6)
O6 0.0561(7) 0.0656(8) 0.0482(7) -0.0009(6) 0.0134(6) 0.0107(6)
N1 0.0447(8) 0.0455(8) 0.0478(8) 0.0147(6) 0.0051(6) 0.0125(6)
N2 0.0436(8) 0.0489(8) 0.0511(8) 0.0124(7) 0.0081(6) 0.0118(7)
N3 0.0445(8) 0.0460(8) 0.0523(8) 0.0153(6) 0.0133(6) 0.0152(6)
N4 0.0532(8) 0.0432(8) 0.0524(8) 0.0121(6) 0.0212(7) 0.0145(7)
N5 0.0496(8) 0.0454(8) 0.0518(8) 0.0085(7) 0.0166(7) 0.0171(6)
N6 0.0486(8) 0.0544(9) 0.0473(8) 0.0114(7) 0.0154(7) 0.0141(7)
C1 0.0423(9) 0.0462(9) 0.0428(9) 0.0106(7) 0.0091(7) 0.0148(8)
C2 0.0477(10) 0.0462(9) 0.0428(9) 0.0110(7) 0.0072(7) 0.0167(8)
C3 0.0468(9) 0.0421(9) 0.0472(9) 0.0095(7) 0.0173(8) 0.0141(8)
C12 0.0391(9) 0.0527(10) 0.0538(10) 0.0230(8) 0.0088(8) 0.0150(8)
C17 0.0507(10) 0.0594(11) 0.0503(10) 0.0141(9) 0.0098(8) 0.0184(9)
C16 0.0553(10) 0.0582(11) 0.0598(11) 0.0209(9) 0.0203(9) 0.0248(9)
C15 0.0586(11) 0.0695(12) 0.0621(12) 0.0338(10) 0.0189(9) 0.0291(10)
C14 0.0549(11) 0.0616(11) 0.0500(10) 0.0210(9) 0.0133(8) 0.0172(9)
C13 0.0469(10) 0.0512(10) 0.0559(11) 0.0170(8) 0.0129(8) 0.0155(8)
C19 0.1045(18) 0.0700(14) 0.0875(16) 0.0243(12) 0.0314(14) 0.0448(13)
C18 0.0941(16) 0.0849(15) 0.0532(12) 0.0207(11) 0.0051(11) 0.0240(13)
C4 0.0514(10) 0.0500(10) 0.0561(11) 0.0207(9) 0.0005(8) 0.0168(8)
C9 0.0578(11) 0.0628(12) 0.0554(11) 0.0185(9) 0.0094(9) 0.0231(9)
C8 0.0616(12) 0.0526(11) 0.0620(12) 0.0137(9) 0.0024(10) 0.0217(9)
C7 0.0610(12) 0.0546(11) 0.0673(13) 0.0216(10) 0.0051(10) 0.0112(9)
C6 0.0566(11) 0.0703(13) 0.0600(12) 0.0200(10) 0.0095(9) 0.0190(10)
C5 0.0592(11) 0.0532(11) 0.0605(12) 0.0105(9) 0.0034(9) 0.0214(9)
C11 0.0954(17) 0.0613(13) 0.0913(17) 0.0034(12) 0.0091(14) 0.0267(12)
C10 0.0847(17) 0.113(2) 0.0898(18) 0.0145(15) 0.0325(14) 0.0146(15)
C20 0.0503(12) 0.0766(14) 0.0847(15) 0.0233(12) 0.0094(11) -0.0022(10)
C22 0.0465(9) 0.0431(9) 0.0521(10) 0.0130(8) 0.0156(8) 0.0149(8)
C21 0.0488(9) 0.0419(9) 0.0507(10) 0.0138(8) 0.0182(8) 0.0197(8)
C23 0.0449(9) 0.0508(10) 0.0460(10) 0.0097(8) 0.0111(8) 0.0188(8)
C32 0.0453(9) 0.0483(10) 0.0492(10) 0.0130(8) 0.0138(8) 0.0089(8)
C33 0.0556(11) 0.0499(10) 0.0727(12) 0.0185(9) 0.0211(9) 0.0221(9)
C34 0.0577(11) 0.0546(11) 0.0718(12) 0.0298(10) 0.0176(10) 0.0172(9)
C35 0.0515(10) 0.0691(12) 0.0620(11) 0.0254(10) 0.0212(9) 0.0186(9)
C36 0.0471(10) 0.0583(11) 0.0640(11) 0.0148(9) 0.0126(9) 0.0205(9)
C37 0.0534(10) 0.0461(10) 0.0603(11) 0.0188(8) 0.0119(9) 0.0150(8)
C38 0.1071(19) 0.0793(16) 0.138(2) 0.0659(16) 0.0555(18) 0.0375(15)
C39 0.0846(16) 0.0876(17) 0.126(2) 0.0304(15) 0.0472(15) 0.0486(14)
C24 0.0512(10) 0.0409(9) 0.0554(10) 0.0116(8) 0.0269(8) 0.0118(8)
C29 0.0588(11) 0.0502(10) 0.0694(12) 0.0218(9) 0.0265(9) 0.0212(9)
C28 0.0595(11) 0.0597(11) 0.0579(11) 0.0198(9) 0.0186(9) 0.0151(9)
C27 0.0598(11) 0.0510(10) 0.0542(11) 0.0074(8) 0.0232(9) 0.0104(9)
C26 0.0540(10) 0.0423(9) 0.0659(12) 0.0132(8) 0.0285(9) 0.0165(8)
C25 0.0548(10) 0.0515(10) 0.0535(10) 0.0185(8) 0.0225(8) 0.0186(8)
C31 0.120(2) 0.0995(18) 0.0698(15) 0.0299(13) 0.0098(14) 0.0382(16)
C30 0.0933(16) 0.0606(12) 0.0923(16) 0.0179(11) 0.0405(13) 0.0392(12)
C40 0.0721(14) 0.0700(14) 0.0622(13) -0.0089(10) 0.0123(11) -0.0026(11)

loop_
_atom_type_symbol
_atom_type_description
_atom_type_scat_dispersion_real
_atom_type_scat_dispersion_imag
_atom_type_scat_source
C C 0.0033 0.0016 'International Tables Vol C Tables 4.2.6.8 and 6.1.1.4'
H H 0.0000 0.0000 'International Tables Vol C Tables 4.2.6.8 and 6.1.1.4'
N N 0.0061 0.0033 'International Tables Vol C Tables 4.2.6.8 and 6.1.1.4'
O O 0.0106 0.0060 'International Tables Vol C Tables 4.2.6.8 and 6.1.1.4'

loop_
_geom_angle_atom_site_label_1
_geom_angle_atom_site_label_2
_geom_angle_atom_site_label_3
_geom_angle
_geom_angle_site_symmetry_1
_geom_angle_site_symmetry_3
_geom_angle_publ_flag
C1 O1 C12 121.63(13) . . ?
C2 O2 C4 118.20(13) . . ?
C3 O3 C20 117.24(14) . . ?
C21 O4 C24 118.28(13) . . ?
C22 O5 C32 120.04(13) . . ?
C23 O6 C40 117.62(14) . . ?
C2 N1 C1 112.12(14) . . ?
C3 N2 C2 112.60(14) . . ?
C1 N3 C3 112.60(14) . . ?
C21 N4 C22 112.26(14) . . ?
C23 N5 C21 112.48(14) . . ?
C22 N6 C23 112.64(14) . . ?
N3 C1 N1 127.83(15) . . ?
N3 C1 O1 120.59(14) . . ?
N1 C1 O1 111.58(14) . . ?
N1 C2 N2 127.84(15) . . ?
N1 C2 O2 119.38(15) . . ?
N2 C2 O2 112.77(14) . . ?
O3 C3 N2 119.21(15) . . ?
O3 C3 N3 113.79(14) . . ?
N2 C3 N3 127.01(15) . . ?
C13 C12 C17 123.07(16) . . ?
C13 C12 O1 115.42(15) . . ?
C17 C12 O1 121.22(15) . . ?
C12 C17 C16 118.84(17) . . ?
C12 C17 H5 120.6 . . ?
C16 C17 H5 120.6 . . ?
C15 C16 C17 118.34(17) . . ?
C15 C16 C19 120.46(18) . . ?
C17 C16 C19 121.21(18) . . ?
C16 C15 C14 122.67(17) . . ?
C16 C15 H7 118.7 . . ?
C14 C15 H7 118.7 . . ?
C13 C14 C15 118.01(17) . . ?
C13 C14 C18 120.79(18) . . ?
C15 C14 C18 121.16(17) . . ?
C12 C13 C14 119.07(17) . . ?
C12 C13 H9 120.5 . . ?
C14 C13 H9 120.5 . . ?
C16 C19 H10A 109.5 . . ?
C16 C19 H10B 109.5 . . ?
H10A C19 H10B 109.5 . . ?
C16 C19 H10C 109.5 . . ?
H10A C19 H10C 109.5 . . ?
H10B C19 H10C 109.5 . . ?
C14 C18 H11A 109.5 . . ?
C14 C18 H11B 109.5 . . ?
H11A C18 H11B 109.5 . . ?
C14 C18 H11C 109.5 . . ?
H11A C18 H11C 109.5 . . ?
H11B C18 H11C 109.5 . . ?
C9 C4 C5 122.50(17) . . ?
C9 C4 O2 118.48(17) . . ?
C5 C4 O2 118.92(16) . . ?
C4 C9 C8 119.27(18) . . ?
C4 C9 H13 120.4 . . ?
C8 C9 H13 120.4 . . ?
C7 C8 C9 118.10(18) . . ?
C7 C8 C11 121.38(19) . . ?
C9 C8 C11 120.5(2) . . ?
C8 C7 C6 122.58(18) . . ?
C8 C7 H15 118.7 . . ?
C6 C7 H15 118.7 . . ?
C5 C6 C7 118.29(19) . . ?
C5 C6 C10 120.3(2) . . ?
C7 C6 C10 121.4(2) . . ?
C4 C5 C6 119.25(18) . . ?
C4 C5 H17 120.4 . . ?
C6 C5 H17 120.4 . . ?
C8 C11 H18A 109.5 . . ?
C8 C11 H18B 109.5 . . ?
H18A C11 H18B 109.5 . . ?
C8 C11 H18C 109.5 . . ?
H18A C11 H18C 109.5 . . ?
H18B C11 H18C 109.5 . . ?
C6 C10 H19A 109.5 . . ?
C6 C10 H19B 109.5 . . ?
H19A C10 H19B 109.5 . . ?
C6 C10 H19C 109.5 . . ?
H19A C10 H19C 109.5 . . ?
H19B C10 H19C 109.5 . . ?
O3 C20 H20A 109.5 . . ?
O3 C20 H20B 109.5 . . ?
H20A C20 H20B 109.5 . . ?
O3 C20 H20C 109.5 . . ?
H20A C20 H20C 109.5 . . ?
H20B C20 H20C 109.5 . . ?
N6 C22 N4 127.57(15) . . ?
N6 C22 O5 119.95(14) . . ?
N4 C22 O5 112.46(14) . . ?
N4 C21 N5 127.67(15) . . ?
N4 C21 O4 119.60(14) . . ?
N5 C21 O4 112.73(14) . . ?
N5 C23 O6 119.90(15) . . ?
N5 C23 N6 127.17(15) . . ?
O6 C23 N6 112.93(14) . . ?
C33 C32 C37 122.34(16) . . ?
C33 C32 O5 116.29(15) . . ?
C37 C32 O5 121.18(15) . . ?
C32 C33 C34 119.83(17) . . ?
C32 C33 H25 120.1 . . ?
C34 C33 H25 120.1 . . ?
C35 C34 C33 118.02(16) . . ?
C35 C34 C38 120.81(18) . . ?
C33 C34 C38 121.17(18) . . ?
C34 C35 C36 121.90(17) . . ?
C34 C35 H27 119.1 . . ?
C36 C35 H27 119.1 . . ?
C37 C36 C35 119.00(17) . . ?
C37 C36 C39 120.55(18) . . ?
C35 C36 C39 120.45(18) . . ?
C32 C37 C36 118.88(16) . . ?
C32 C37 H29 120.6 . . ?
C36 C37 H29 120.6 . . ?
C34 C38 H30A 109.5 . . ?
C34 C38 H30B 109.5 . . ?
H30A C38 H30B 109.5 . . ?
C34 C38 H30C 109.5 . . ?
H30A C38 H30C 109.5 . . ?
H30B C38 H30C 109.5 . . ?
C36 C39 H31A 109.5 . . ?
C36 C39 H31B 109.5 . . ?
H31A C39 H31B 109.5 . . ?
C36 C39 H31C 109.5 . . ?
H31A C39 H31C 109.5 . . ?
H31B C39 H31C 109.5 . . ?
C29 C24 C25 122.36(16) . . ?
C29 C24 O4 118.72(15) . . ?
C25 C24 O4 118.83(16) . . ?
C24 C29 C28 119.42(17) . . ?
C24 C29 H33 120.3 . . ?
C28 C29 H33 120.3 . . ?
C27 C28 C29 118.43(17) . . ?
C27 C28 C31 121.20(19) . . ?
C29 C28 C31 120.32(19) . . ?
C28 C27 C26 122.24(17) . . ?
C28 C27 H35 118.9 . . ?
C26 C27 H35 118.9 . . ?
C25 C26 C27 118.42(16) . . ?
C25 C26 C30 120.46(18) . . ?
C27 C26 C30 121.13(17) . . ?
C24 C25 C26 119.11(17) . . ?
C24 C25 H37 120.4 . . ?
C26 C25 H37 120.4 . . ?
C28 C31 H38A 109.5 . . ?
C28 C31 H38B 109.5 . . ?
H38A C31 H38B 109.5 . . ?
C28 C31 H38C 109.5 . . ?
H38A C31 H38C 109.5 . . ?
H38B C31 H38C 109.5 . . ?
C26 C30 H39A 109.5 . . ?
C26 C30 H39B 109.5 . . ?
H39A C30 H39B 109.5 . . ?
C26 C30 H39C 109.5 . . ?
H39A C30 H39C 109.5 . . ?
H39B C30 H39C 109.5 . . ?
O6 C40 H40A 109.5 . . ?
O6 C40 H40B 109.5 . . ?
H40A C40 H40B 109.5 . . ?
O6 C40 H40C 109.5 . . ?
H40A C40 H40C 109.5 . . ?
H40B C40 H40C 109.5 . . ?

loop_
_geom_bond_atom_site_label_1
_geom_bond_atom_site_label_2
_geom_bond_distance
_geom_bond_site_symmetry_2
_geom_bond_publ_flag
O1 C1 1.3402(19) . ?
O1 C12 1.4155(19) . ?
O2 C2 1.3406(19) . ?
O2 C4 1.414(2) . ?
O3 C3 1.3236(19) . ?
O3 C20 1.442(2) . ?
O4 C21 1.3433(19) . ?
O4 C24 1.4131(19) . ?
O5 C22 1.3426(19) . ?
O5 C32 1.4170(19) . ?
O6 C23 1.3242(19) . ?
O6 C40 1.442(2) . ?
N1 C2 1.317(2) . ?
N1 C1 1.336(2) . ?
N2 C3 1.325(2) . ?
N2 C2 1.330(2) . ?
N3 C1 1.315(2) . ?
N3 C3 1.335(2) . ?
N4 C21 1.319(2) . ?
N4 C22 1.334(2) . ?
N5 C23 1.320(2) . ?
N5 C21 1.331(2) . ?
N6 C22 1.314(2) . ?
N6 C23 1.337(2) . ?
C12 C13 1.366(2) . ?
C12 C17 1.375(2) . ?
C17 C16 1.386(2) . ?
C17 H5 0.9300 . ?
C16 C15 1.383(3) . ?
C16 C19 1.506(3) . ?
C15 C14 1.390(3) . ?
C15 H7 0.9300 . ?
C14 C13 1.389(2) . ?
C14 C18 1.499(3) . ?
C13 H9 0.9300 . ?
C19 H10A 0.9600 . ?
C19 H10B 0.9600 . ?
C19 H10C 0.9600 . ?
C18 H11A 0.9600 . ?
C18 H11B 0.9600 . ?
C18 H11C 0.9600 . ?
C4 C9 1.370(3) . ?
C4 C5 1.370(3) . ?
C9 C8 1.390(3) . ?
C9 H13 0.9300 . ?
C8 C7 1.380(3) . ?
C8 C11 1.510(3) . ?
C7 C6 1.387(3) . ?
C7 H15 0.9300 . ?
C6 C5 1.383(3) . ?
C6 C10 1.508(3) . ?
C5 H17 0.9300 . ?
C11 H18A 0.9600 . ?
C11 H18B 0.9600 . ?
C11 H18C 0.9600 . ?
C10 H19A 0.9600 . ?
C10 H19B 0.9600 . ?
C10 H19C 0.9600 . ?
C20 H20A 0.9600 . ?
C20 H20B 0.9600 . ?
C20 H20C 0.9600 . ?
C32 C33 1.365(2) . ?
C32 C37 1.367(2) . ?
C33 C34 1.388(3) . ?
C33 H25 0.9300 . ?
C34 C35 1.381(3) . ?
C34 C38 1.517(3) . ?
C35 C36 1.387(3) . ?
C35 H27 0.9300 . ?
C36 C37 1.384(2) . ?
C36 C39 1.506(3) . ?
C37 H29 0.9300 . ?
C38 H30A 0.9600 . ?
C38 H30B 0.9600 . ?
C38 H30C 0.9600 . ?
C39 H31A 0.9600 . ?
C39 H31B 0.9600 . ?
C39 H31C 0.9600 . ?
C24 C29 1.365(2) . ?
C24 C25 1.373(2) . ?
C29 C28 1.384(3) . ?
C29 H33 0.9300 . ?
C28 C27 1.379(3) . ?
C28 C31 1.516(3) . ?
C27 C26 1.385(3) . ?
C27 H35 0.9300 . ?
C26 C25 1.384(2) . ?
C26 C30 1.503(3) . ?
C25 H37 0.9300 . ?
C31 H38A 0.9600 . ?
C31 H38B 0.9600 . ?
C31 H38C 0.9600 . ?
C30 H39A 0.9600 . ?
C30 H39B 0.9600 . ?
C30 H39C 0.9600 . ?
C40 H40A 0.9600 . ?
C40 H40B 0.9600 . ?
C40 H40C 0.9600 . ?

loop_
_geom_torsion_atom_site_label_1
_geom_torsion_atom_site_label_2
_geom_torsion_atom_site_label_3
_geom_torsion_atom_site_label_4
_geom_torsion
_geom_torsion_site_symmetry_1
_geom_torsion_site_symmetry_2
_geom_torsion_site_symmetry_3
_geom_torsion_site_symmetry_4
_geom_torsion_publ_flag
C3 N3 C1 N1 0.0(2) . . . . ?
C3 N3 C1 O1 -179.24(14) . . . . ?
C2 N1 C1 N3 -0.4(2) . . . . ?
C2 N1 C1 O1 178.89(14) . . . . ?
C12 O1 C1 N3 2.4(2) . . . . ?
C12 O1 C1 N1 -176.90(14) . . . . ?
C1 N1 C2 N2 0.7(2) . . . . ?
C1 N1 C2 O2 -178.71(14) . . . . ?
C3 N2 C2 N1 -0.6(2) . . . . ?
C3 N2 C2 O2 178.90(14) . . . . ?
C4 O2 C2 N1 -3.3(2) . . . . ?
C4 O2 C2 N2 177.18(15) . . . . ?
C20 O3 C3 N2 -3.9(2) . . . . ?
C20 O3 C3 N3 176.22(15) . . . . ?
C2 N2 C3 O3 -179.81(14) . . . . ?
C2 N2 C3 N3 0.0(2) . . . . ?
C1 N3 C3 O3 -179.93(13) . . . . ?
C1 N3 C3 N2 0.2(2) . . . . ?
C1 O1 C12 C13 125.25(17) . . . . ?
C1 O1 C12 C17 -60.8(2) . . . . ?
C13 C12 C17 C16 -0.7(3) . . . . ?
O1 C12 C17 C16 -174.17(15) . . . . ?
C12 C17 C16 C15 0.8(3) . . . . ?
C12 C17 C16 C19 -179.91(18) . . . . ?
C17 C16 C15 C14 0.0(3) . . . . ?
C19 C16 C15 C14 -179.32(18) . . . . ?
C16 C15 C14 C13 -0.9(3) . . . . ?
C16 C15 C14 C18 176.94(18) . . . . ?
C17 C12 C13 C14 -0.3(3) . . . . ?
O1 C12 C13 C14 173.59(14) . . . . ?
C15 C14 C13 C12 1.0(3) . . . . ?
C18 C14 C13 C12 -176.83(18) . . . . ?
C2 O2 C4 C9 95.17(19) . . . . ?
C2 O2 C4 C5 -88.4(2) . . . . ?
C5 C4 C9 C8 1.0(3) . . . . ?
O2 C4 C9 C8 177.30(15) . . . . ?
C4 C9 C8 C7 -0.6(3) . . . . ?
C4 C9 C8 C11 179.08(18) . . . . ?
C9 C8 C7 C6 -0.2(3) . . . . ?
C11 C8 C7 C6 -179.88(18) . . . . ?
C8 C7 C6 C5 0.6(3) . . . . ?
C8 C7 C6 C10 179.5(2) . . . . ?
C9 C4 C5 C6 -0.6(3) . . . . ?
O2 C4 C5 C6 -176.89(15) . . . . ?
C7 C6 C5 C4 -0.2(3) . . . . ?
C10 C6 C5 C4 -179.06(19) . . . . ?
C23 N6 C22 N4 -4.4(2) . . . . ?
C23 N6 C22 O5 176.96(14) . . . . ?
C21 N4 C22 N6 2.4(2) . . . . ?
C21 N4 C22 O5 -178.86(14) . . . . ?
C32 O5 C22 N6 -2.6(2) . . . . ?
C32 O5 C22 N4 178.55(14) . . . . ?
C22 N4 C21 N5 2.5(2) . . . . ?
C22 N4 C21 O4 -177.58(14) . . . . ?
C23 N5 C21 N4 -4.5(2) . . . . ?
C23 N5 C21 O4 175.61(13) . . . . ?
C24 O4 C21 N4 2.6(2) . . . . ?
C24 O4 C21 N5 -177.50(14) . . . . ?
C21 N5 C23 O6 -178.11(14) . . . . ?
C21 N5 C23 N6 2.0(2) . . . . ?
C40 O6 C23 N5 -6.5(2) . . . . ?
C40 O6 C23 N6 173.42(16) . . . . ?
C22 N6 C23 N5 2.0(2) . . . . ?
C22 N6 C23 O6 -177.95(14) . . . . ?
C22 O5 C32 C33 125.09(17) . . . . ?
C22 O5 C32 C37 -59.7(2) . . . . ?
C37 C32 C33 C34 1.7(3) . . . . ?
O5 C32 C33 C34 176.84(16) . . . . ?
C32 C33 C34 C35 -0.5(3) . . . . ?
C32 C33 C34 C38 179.2(2) . . . . ?
C33 C34 C35 C36 -0.4(3) . . . . ?
C38 C34 C35 C36 179.9(2) . . . . ?
C34 C35 C36 C37 0.1(3) . . . . ?
C34 C35 C36 C39 179.9(2) . . . . ?
C33 C32 C37 C36 -2.1(3) . . . . ?
O5 C32 C37 C36 -176.95(15) . . . . ?
C35 C36 C37 C32 1.1(3) . . . . ?
C39 C36 C37 C32 -178.69(19) . . . . ?
C21 O4 C24 C29 -99.82(18) . . . . ?
C21 O4 C24 C25 83.64(19) . . . . ?
C25 C24 C29 C28 -2.1(3) . . . . ?
O4 C24 C29 C28 -178.47(15) . . . . ?
C24 C29 C28 C27 1.3(3) . . . . ?
C24 C29 C28 C31 -176.34(18) . . . . ?
C29 C28 C27 C26 -0.2(3) . . . . ?
C31 C28 C27 C26 177.44(19) . . . . ?
C28 C27 C26 C25 -0.3(3) . . . . ?
C28 C27 C26 C30 179.56(17) . . . . ?
C29 C24 C25 C26 1.6(3) . . . . ?
O4 C24 C25 C26 177.98(14) . . . . ?
C27 C26 C25 C24 -0.4(2) . . . . ?
C30 C26 C25 C24 179.79(16) . . . . ?
